data_7025890
loop_
_publ_author_name
'Wang, Jiao'
'Pan, Yingli'
'Chen, Jiangfang'
'Gu, Jiansheng'
'Zhang, Yong'
'Jia, Dingxian'

_publ_section_title
;
 Investigating metal size effects in the Ln/As/Se/amine (Ln = lanthanide
 excluding Pm, amine = en, dien, en+trien) systems: solvothermal syntheses
 and characterizations of lanthanide selenidoarsenates.
;
_journal_issue 30
_journal_name_full 'Dalton transactions (Cambridge, England : 2003)'
_journal_page_first 7066
_journal_page_last 7072
_journal_paper_doi 10.1039/c0dt00040j
_journal_volume 39
_journal_year 2010
_chemical_formula_moiety 'C8 H26 As Ce N6 Se4'
_chemical_formula_sum 'C8 H26 As Ce N6 Se4'
_chemical_formula_weight 737.24
_chemical_name_systematic
;
?
;
_space_group_IT_number 61
_symmetry_cell_setting orthorhombic
_symmetry_Int_Tables_number 61
_symmetry_space_group_name_Hall '-P 2ac 2ab'
_symmetry_space_group_name_H-M 'P b c a'
_atom_sites_solution_hydrogens geom
_atom_sites_solution_primary direct
_atom_sites_solution_secondary difmap
_audit_creation_method SHELXL-97
_cell_angle_alpha 90.00
_cell_angle_beta 90.00
_cell_angle_gamma 90.00
_cell_formula_units_Z 8
_cell_length_a 8.8021(9)
_cell_length_b 16.5022(14)
_cell_length_c 26.691(3)
_cell_measurement_reflns_used 12052
_cell_measurement_temperature 223(2)
_cell_measurement_theta_max 25.3
_cell_measurement_theta_min 3.0
_cell_volume 3877.0(7)
_computing_cell_refinement CrystalClear
_computing_data_collection CrystalClear
_computing_data_reduction CrystalStructure
_computing_structure_refinement 'SHELXL-97 (Sheldrick, 1997)'
_computing_structure_solution 'SHELXS-97 (Sheldrick, 1990)'
_diffrn_ambient_temperature 223(2)
_diffrn_detector_area_resol_mean 7.31
_diffrn_measured_fraction_theta_full 0.998
_diffrn_measured_fraction_theta_max 0.998
_diffrn_measurement_device_type 'Rigaku Mercury'
_diffrn_measurement_method \w
_diffrn_radiation_monochromator graphite
_diffrn_radiation_source 'fine-focus sealed tube'
_diffrn_radiation_type MoK\a
_diffrn_radiation_wavelength 0.71073
_diffrn_reflns_av_R_equivalents 0.0736
_diffrn_reflns_av_sigmaI/netI 0.0365
_diffrn_reflns_limit_h_max 10
_diffrn_reflns_limit_h_min -10
_diffrn_reflns_limit_k_max 19
_diffrn_reflns_limit_k_min -19
_diffrn_reflns_limit_l_max 32
_diffrn_reflns_limit_l_min -28
_diffrn_reflns_number 36022
_diffrn_reflns_theta_full 25.35
_diffrn_reflns_theta_max 25.35
_diffrn_reflns_theta_min 3.03
_exptl_absorpt_coefficient_mu 11.408
_exptl_absorpt_correction_T_max 0.3414
_exptl_absorpt_correction_T_min 0.2087
_exptl_absorpt_correction_type multi-scan
_exptl_absorpt_process_details 'Jacobson, R. (1998) Private communication'
_exptl_crystal_colour orange
_exptl_crystal_density_diffrn 2.522
_exptl_crystal_density_method 'not measured'
_exptl_crystal_description block
_exptl_crystal_F_000 2736
_exptl_crystal_size_max 0.20
_exptl_crystal_size_mid 0.18
_exptl_crystal_size_min 0.12
_refine_diff_density_max 0.887
_refine_diff_density_min -0.790
_refine_diff_density_rms 0.192
_refine_ls_extinction_method none
_refine_ls_goodness_of_fit_ref 1.168
_refine_ls_hydrogen_treatment constr
_refine_ls_matrix_type full
_refine_ls_number_parameters 176
_refine_ls_number_reflns 3548
_refine_ls_number_restraints 12
_refine_ls_restrained_S_all 1.169
_refine_ls_R_factor_all 0.0569
_refine_ls_R_factor_gt 0.0500
_refine_ls_shift/su_max 0.001
_refine_ls_shift/su_mean 0.000
_refine_ls_structure_factor_coef Fsqd
_refine_ls_weighting_details 'calc w=1/[\s^2^(Fo^2^)+(0.0079P)^2^+44.1402P] where P=(Fo^2^+2Fc^2^)/3'
_refine_ls_weighting_scheme calc
_refine_ls_wR_factor_gt 0.0827
_refine_ls_wR_factor_ref 0.0848
_reflns_number_gt 3247
_reflns_number_total 3548
_reflns_threshold_expression >2sigma(I)
_cod_data_source_file c0dt00040j.txt
_cod_data_source_block complex_2b
_cod_database_code 7025890

loop_
_symmetry_equiv_pos_as_xyz
'x, y, z'
'-x+1/2, y+1/2, z'
'x, -y+1/2, z+1/2'
'-x+1/2, -y, z+1/2'
'-x, -y, -z'
'x-1/2, -y-1/2, -z'
'-x, y-1/2, -z-1/2'
'x-1/2, y, -z-1/2'

loop_
_atom_site_label
_atom_site_type_symbol
_atom_site_fract_x
_atom_site_fract_y
_atom_site_fract_z
_atom_site_U_iso_or_equiv
_atom_site_adp_type
_atom_site_occupancy
_atom_site_symmetry_multiplicity
_atom_site_calc_flag
_atom_site_refinement_flags
Ce1 Ce 0.04323(5) 0.24176(3) 0.617129(17) 0.01677(13) Uani 1 1 d .
Se1 Se 0.33301(9) 0.16434(5) 0.56517(3) 0.0219(2) Uani 1 1 d .
Se2 Se 0.34300(10) 0.33706(5) 0.65043(3) 0.0250(2) Uani 1 1 d .
Se4 Se 0.56887(10) 0.15082(6) 0.68409(3) 0.0256(2) Uani 1 1 d .
Se3 Se 0.69549(9) 0.28156(6) 0.57455(3) 0.0251(2) Uani 1 1 d .
As1 As 0.49117(9) 0.23340(5) 0.61948(3) 0.01809(19) Uani 1 1 d .
N1 N -0.0820(9) 0.0933(4) 0.6309(3) 0.0270(17) Uani 1 1 d .
H1 H -0.1863 0.1013 0.6335 0.032 Uiso 1 1 calc R
N2 N -0.0333(8) 0.1625(5) 0.5320(3) 0.0271(17) Uani 1 1 d .
H2A H -0.0928 0.1960 0.5126 0.033 Uiso 1 1 calc R
H2B H 0.0537 0.1514 0.5142 0.033 Uiso 1 1 calc R
N3 N 0.1670(8) 0.1504(4) 0.6889(3) 0.0284(17) Uani 1 1 d .
H3A H 0.2707 0.1570 0.6877 0.034 Uiso 1 1 calc R
H3B H 0.1346 0.1697 0.7194 0.034 Uiso 1 1 calc R
N4 N -0.0325(9) 0.3973(4) 0.6320(2) 0.0289(18) Uani 1 1 d D
N5 N -0.1059(9) 0.2759(4) 0.7048(3) 0.0307(18) Uani 1 1 d D
N6 N 0.0939(9) 0.3430(4) 0.5406(3) 0.0314(18) Uani 1 1 d D
C1 C -0.0579(12) 0.0420(5) 0.5868(3) 0.034(2) Uani 1 1 d .
H1A H -0.1122 -0.0101 0.5910 0.041 Uiso 1 1 calc R
H1B H 0.0518 0.0302 0.5828 0.041 Uiso 1 1 calc R
C2 C -0.1166(11) 0.0855(5) 0.5408(4) 0.032(2) Uani 1 1 d .
H2C H -0.1052 0.0498 0.5112 0.039 Uiso 1 1 calc R
H2D H -0.2261 0.0972 0.5452 0.039 Uiso 1 1 calc R
C3 C -0.0331(10) 0.0533(5) 0.6788(3) 0.029(2) Uani 1 1 d .
H3C H -0.0894 0.0772 0.7073 0.035 Uiso 1 1 calc R
H3D H -0.0575 -0.0053 0.6773 0.035 Uiso 1 1 calc R
C4 C 0.1340(11) 0.0641(5) 0.6867(4) 0.031(2) Uani 1 1 d .
H4A H 0.1653 0.0377 0.7184 0.037 Uiso 1 1 calc R
H4B H 0.1911 0.0388 0.6589 0.037 Uiso 1 1 calc R
C5A C -0.146(2) 0.4197(12) 0.6703(6) 0.036(3) Uani 0.45 1 d PD
C5B C -0.064(2) 0.4145(9) 0.6856(4) 0.036(3) Uani 0.55 1 d PD
C6A C -0.114(3) 0.3649(6) 0.7141(8) 0.036(3) Uani 0.47 1 d PD
C6B C -0.1730(19) 0.3574(6) 0.7107(8) 0.036(3) Uani 0.53 1 d PD
C7A C 0.047(2) 0.4601(9) 0.6015(6) 0.036(3) Uani 0.48 1 d PD
C7B C -0.024(2) 0.4512(10) 0.5879(5) 0.036(3) Uani 0.52 1 d PD
C8A C 0.040(2) 0.4267(7) 0.5484(7) 0.036(3) Uani 0.56 1 d PD
C8B C 0.095(3) 0.4322(7) 0.5491(10) 0.036(3) Uani 0.44 1 d PD

loop_
_atom_site_aniso_label
_atom_site_aniso_U_11
_atom_site_aniso_U_22
_atom_site_aniso_U_33
_atom_site_aniso_U_23
_atom_site_aniso_U_13
_atom_site_aniso_U_12
Ce1 0.0179(2) 0.0172(2) 0.0152(2) 0.00026(19) 0.00056(19) 0.00133(19)
Se1 0.0195(4) 0.0264(5) 0.0198(4) -0.0055(4) -0.0014(3) 0.0013(4)
Se2 0.0227(5) 0.0230(5) 0.0294(5) -0.0074(4) -0.0013(4) 0.0017(4)
Se4 0.0249(5) 0.0316(5) 0.0203(4) 0.0050(4) -0.0019(4) 0.0040(4)
Se3 0.0183(4) 0.0353(5) 0.0216(4) 0.0048(4) 0.0000(4) -0.0012(4)
As1 0.0170(4) 0.0216(4) 0.0156(4) -0.0002(3) -0.0006(3) 0.0010(3)
N1 0.027(4) 0.024(4) 0.030(4) 0.003(3) 0.006(3) 0.003(3)
N2 0.019(4) 0.039(5) 0.023(4) -0.004(3) -0.003(3) -0.001(3)
N3 0.031(4) 0.031(4) 0.023(4) 0.000(3) 0.002(3) 0.001(3)
N4 0.046(5) 0.024(4) 0.017(4) 0.002(3) 0.004(3) 0.012(4)
N5 0.039(5) 0.027(4) 0.026(4) -0.004(3) 0.001(4) 0.003(4)
N6 0.046(5) 0.023(4) 0.026(4) 0.004(3) 0.009(4) 0.000(4)
C1 0.042(6) 0.023(5) 0.037(6) -0.004(4) 0.006(5) 0.001(4)
C2 0.036(6) 0.026(5) 0.035(6) -0.007(4) -0.008(5) -0.006(4)
C3 0.032(5) 0.024(5) 0.031(5) 0.010(4) 0.006(4) 0.000(4)
C4 0.034(5) 0.025(5) 0.033(5) 0.000(4) 0.000(4) 0.004(4)
C5A 0.050(8) 0.024(3) 0.033(4) 0.003(3) 0.017(4) 0.009(4)
C5B 0.050(8) 0.024(3) 0.033(4) 0.003(3) 0.017(4) 0.009(4)
C6A 0.050(8) 0.024(3) 0.033(4) 0.003(3) 0.017(4) 0.009(4)
C6B 0.050(8) 0.024(3) 0.033(4) 0.003(3) 0.017(4) 0.009(4)
C7A 0.050(8) 0.024(3) 0.033(4) 0.003(3) 0.017(4) 0.009(4)
C7B 0.050(8) 0.024(3) 0.033(4) 0.003(3) 0.017(4) 0.009(4)
C8A 0.050(8) 0.024(3) 0.033(4) 0.003(3) 0.017(4) 0.009(4)
C8B 0.050(8) 0.024(3) 0.033(4) 0.003(3) 0.017(4) 0.009(4)

loop_
_atom_type_symbol
_atom_type_description
_atom_type_scat_dispersion_real
_atom_type_scat_dispersion_imag
_atom_type_scat_source
C C 0.0033 0.0016 'International Tables Vol C Tables 4.2.6.8 and 6.1.1.4'
H H 0.0000 0.0000 'International Tables Vol C Tables 4.2.6.8 and 6.1.1.4'
As As 0.0499 2.0058 'International Tables Vol C Tables 4.2.6.8 and 6.1.1.4'
Ce Ce -0.2871 2.4523 'International Tables Vol C Tables 4.2.6.8 and 6.1.1.4'
N N 0.0061 0.0033 'International Tables Vol C Tables 4.2.6.8 and 6.1.1.4'
Se Se -0.0929 2.2259 'International Tables Vol C Tables 4.2.6.8 and 6.1.1.4'

loop_
_geom_angle_atom_site_label_1
_geom_angle_atom_site_label_2
_geom_angle_atom_site_label_3
_geom_angle
_geom_angle_site_symmetry_3
N3 Ce1 N6 146.3(2) .
N3 Ce1 N4 122.4(2) .
N6 Ce1 N4 63.7(2) .
N3 Ce1 N2 115.5(2) .
N6 Ce1 N2 72.7(2) .
N4 Ce1 N2 121.7(2) .
N3 Ce1 N1 63.8(2) .
N6 Ce1 N1 137.3(2) .
N4 Ce1 N1 138.0(2) .
N2 Ce1 N1 64.9(2) .
N3 Ce1 N5 72.5(2) .
N6 Ce1 N5 127.1(2) .
N4 Ce1 N5 63.74(19) .
N2 Ce1 N5 134.2(2) .
N1 Ce1 N5 82.8(2) .
N3 Ce1 Se1 76.01(16) .
N6 Ce1 Se1 77.51(16) .
N4 Ce1 Se1 130.57(16) .
N2 Ce1 Se1 68.81(15) .
N1 Ce1 Se1 91.28(16) .
N5 Ce1 Se1 147.25(16) .
N3 Ce1 Se2 75.03(16) .
N6 Ce1 Se2 76.57(18) .
N4 Ce1 Se2 72.14(17) .
N2 Ce1 Se2 132.56(15) .
N1 Ce1 Se2 137.90(16) .
N5 Ce1 Se2 93.25(16) .
Se1 Ce1 Se2 69.89(2) .
N3 Ce1 Se3 136.98(16) 1_455
N6 Ce1 Se3 76.68(18) 1_455
N4 Ce1 Se3 68.48(17) 1_455
N2 Ce1 Se3 65.18(16) 1_455
N1 Ce1 Se3 81.43(16) 1_455
N5 Ce1 Se3 79.08(16) 1_455
Se1 Ce1 Se3 132.01(3) 1_455
Se2 Ce1 Se3 139.13(3) 1_455
As1 Se1 Ce1 90.66(3) .
As1 Se2 Ce1 90.13(3) .
As1 Se3 Ce1 118.16(4) 1_655
Se4 As1 Se3 111.24(5) .
Se4 As1 Se2 109.82(5) .
Se3 As1 Se2 111.87(5) .
Se4 As1 Se1 110.92(5) .
Se3 As1 Se1 108.31(5) .
Se2 As1 Se1 104.48(4) .
C1 N1 C3 112.8(7) .
C1 N1 Ce1 110.7(5) .
C3 N1 Ce1 113.4(5) .
C1 N1 H1 106.5 .
C3 N1 H1 106.5 .
Ce1 N1 H1 106.5 .
C2 N2 Ce1 113.7(5) .
C2 N2 H2A 108.8 .
Ce1 N2 H2A 108.8 .
C2 N2 H2B 108.8 .
Ce1 N2 H2B 108.8 .
H2A N2 H2B 107.7 .
C4 N3 Ce1 116.3(5) .
C4 N3 H3A 108.2 .
Ce1 N3 H3A 108.2 .
C4 N3 H3B 108.2 .
Ce1 N3 H3B 108.2 .
H3A N3 H3B 107.4 .
C5A N4 C7B 115.8(10) .
C5A N4 C5B 32.5(10) .
C7B N4 C5B 131.5(10) .
C5A N4 C7A 121.5(12) .
C7B N4 C7A 28.9(10) .
C5B N4 C7A 118.8(10) .
C5A N4 Ce1 120.7(9) .
C7B N4 Ce1 116.5(8) .
C5B N4 Ce1 111.9(7) .
C7A N4 Ce1 117.8(8) .
C6B N5 C6A 20.9(12) .
C6B N5 Ce1 118.1(8) .
C6A N5 Ce1 111.6(9) .
C8A N6 C8B 19.2(12) .
C8A N6 Ce1 115.0(8) .
C8B N6 Ce1 120.1(10) .
N1 C1 C2 109.1(7) .
N1 C1 H1A 109.9 .
C2 C1 H1A 109.9 .
N1 C1 H1B 109.9 .
C2 C1 H1B 109.9 .
H1A C1 H1B 108.3 .
N2 C2 C1 111.5(7) .
N2 C2 H2C 109.3 .
C1 C2 H2C 109.3 .
N2 C2 H2D 109.3 .
C1 C2 H2D 109.3 .
H2C C2 H2D 108.0 .
C4 C3 N1 110.5(7) .
C4 C3 H3C 109.6 .
N1 C3 H3C 109.6 .
C4 C3 H3D 109.6 .
N1 C3 H3D 109.6 .
H3C C3 H3D 108.1 .
N3 C4 C3 108.6(7) .
N3 C4 H4A 110.0 .
C3 C4 H4A 110.0 .
N3 C4 H4B 110.0 .
C3 C4 H4B 110.0 .
H4A C4 H4B 108.4 .
N4 C5A C6A 105.3(14) .
N4 C5B C6B 115.5(14) .
N5 C6A C5A 118.2(15) .
N5 C6B C5B 105.6(11) .
N4 C7A C8A 103.6(12) .
N4 C7B C8B 117.2(15) .
N6 C8A C7A 117.2(14) .
N6 C8B C7B 107.9(13) .

loop_
_geom_bond_atom_site_label_1
_geom_bond_atom_site_label_2
_geom_bond_distance
_geom_bond_site_symmetry_2
Ce1 N3 2.670(7) .
Ce1 N6 2.676(7) .
Ce1 N4 2.682(7) .
Ce1 N2 2.708(7) .
Ce1 N1 2.711(7) .
Ce1 N5 2.741(7) .
Ce1 Se1 3.1720(10) .
Ce1 Se2 3.1978(10) .
Ce1 Se3 3.3304(10) 1_455
Se1 As1 2.3104(12) .
Se2 As1 2.3044(12) .
Se4 As1 2.3021(12) .
Se3 As1 2.3030(12) .
Se3 Ce1 3.3304(10) 1_655
N1 C1 1.467(11) .
N1 C3 1.501(11) .
N1 H1 0.9300 .
N2 C2 1.486(11) .
N2 H2A 0.9200 .
N2 H2B 0.9200 .
N3 C4 1.455(11) .
N3 H3A 0.9200 .
N3 H3B 0.9200 .
N4 C5A 1.473(9) .
N4 C7B 1.478(9) .
N4 C5B 1.484(9) .
N4 C7A 1.495(9) .
N5 C6B 1.478(9) .
N5 C6A 1.491(9) .
N6 C8A 1.477(9) .
N6 C8B 1.490(10) .
C1 C2 1.512(13) .
C1 H1A 0.9900 .
C1 H1B 0.9900 .
C2 H2C 0.9900 .
C2 H2D 0.9900 .
C3 C4 1.497(13) .
C3 H3C 0.9900 .
C3 H3D 0.9900 .
C4 H4A 0.9900 .
C4 H4B 0.9900 .
C5A C6A 1.502(10) .
C5B C6B 1.500(10) .
C7A C8A 1.520(10) .
C7B C8B 1.505(10) .

loop_
_geom_hbond_atom_site_label_D
_geom_hbond_atom_site_label_H
_geom_hbond_atom_site_label_A
_geom_hbond_distance_DH
_geom_hbond_distance_HA
_geom_hbond_distance_DA
_geom_hbond_angle_DHA
_geom_hbond_site_symmetry_A
N3 H3B Se4 0.92 2.66 3.498(7) 152.2 8_557
N3 H3A Se4 0.92 2.63 3.540(8) 171.0 .
N2 H2B Se3 0.92 2.90 3.605(7) 134.8 6_566

loop_
_geom_torsion_atom_site_label_1
_geom_torsion_atom_site_label_2
_geom_torsion_atom_site_label_3
_geom_torsion_atom_site_label_4
_geom_torsion
_geom_torsion_site_symmetry_1
N3 Ce1 Se1 As1 -64.70(16) .
N6 Ce1 Se1 As1 94.29(17) .
N4 Ce1 Se1 As1 56.2(2) .
N2 Ce1 Se1 As1 170.35(17) .
N1 Ce1 Se1 As1 -127.24(16) .
N5 Ce1 Se1 As1 -48.5(3) .
Se2 Ce1 Se1 As1 14.21(3) .
Se3 Ce1 Se1 As1 153.15(4) 1_455
N3 Ce1 Se2 As1 66.04(17) .
N6 Ce1 Se2 As1 -95.67(16) .
N4 Ce1 Se2 As1 -161.99(14) .
N2 Ce1 Se2 As1 -45.1(2) .
N1 Ce1 Se2 As1 54.1(2) .
N5 Ce1 Se2 As1 136.95(15) .
Se1 Ce1 Se2 As1 -14.25(3) .
Se3 Ce1 Se2 As1 -146.01(4) 1_455
Ce1 Se3 As1 Se4 -6.46(6) 1_655
Ce1 Se3 As1 Se2 116.77(5) 1_655
Ce1 Se3 As1 Se1 -128.61(4) 1_655
Ce1 Se2 As1 Se4 -99.89(4) .
Ce1 Se2 As1 Se3 136.09(4) .
Ce1 Se2 As1 Se1 19.13(4) .
Ce1 Se1 As1 Se4 98.97(4) .
Ce1 Se1 As1 Se3 -138.68(4) .
Ce1 Se1 As1 Se2 -19.30(4) .
N3 Ce1 N1 C1 -114.5(6) .
N6 Ce1 N1 C1 32.1(7) .
N4 Ce1 N1 C1 135.3(6) .
N2 Ce1 N1 C1 25.1(6) .
N5 Ce1 N1 C1 171.6(6) .
Se1 Ce1 N1 C1 -40.8(6) .
Se2 Ce1 N1 C1 -101.5(6) .
Se3 Ce1 N1 C1 91.6(6) 1_455
N3 Ce1 N1 C3 13.5(5) .
N6 Ce1 N1 C3 160.0(5) .
N4 Ce1 N1 C3 -96.7(6) .
N2 Ce1 N1 C3 153.0(6) .
N5 Ce1 N1 C3 -60.5(5) .
Se1 Ce1 N1 C3 87.2(5) .
Se2 Ce1 N1 C3 26.4(6) .
Se3 Ce1 N1 C3 -140.5(5) 1_455
N3 Ce1 N2 C2 46.4(6) .
N6 Ce1 N2 C2 -168.8(6) .
N4 Ce1 N2 C2 -126.3(6) .
N1 Ce1 N2 C2 6.2(5) .
N5 Ce1 N2 C2 -43.5(7) .
Se1 Ce1 N2 C2 108.2(6) .
Se2 Ce1 N2 C2 139.3(5) .
Se3 Ce1 N2 C2 -85.8(6) 1_455
N6 Ce1 N3 C4 -119.6(6) .
N4 Ce1 N3 C4 150.1(6) .
N2 Ce1 N3 C4 -22.6(7) .
N1 Ce1 N3 C4 18.1(6) .
N5 Ce1 N3 C4 108.6(6) .
Se1 Ce1 N3 C4 -80.5(6) .
Se2 Ce1 N3 C4 -153.0(6) .
Se3 Ce1 N3 C4 57.6(7) 1_455
N3 Ce1 N4 C5A -60.8(12) .
N6 Ce1 N4 C5A 157.4(12) .
N2 Ce1 N4 C5A 111.4(12) .
N1 Ce1 N4 C5A 24.8(13) .
N5 Ce1 N4 C5A -16.0(12) .
Se1 Ce1 N4 C5A -160.3(11) .
Se2 Ce1 N4 C5A -119.1(12) .
Se3 Ce1 N4 C5A 72.1(12) 1_455
N3 Ce1 N4 C7B 149.7(10) .
N6 Ce1 N4 C7B 7.9(10) .
N2 Ce1 N4 C7B -38.1(11) .
N1 Ce1 N4 C7B -124.7(10) .
N5 Ce1 N4 C7B -165.6(11) .
Se1 Ce1 N4 C7B 50.1(11) .
Se2 Ce1 N4 C7B 91.4(10) .
Se3 Ce1 N4 C7B -77.4(10) 1_455
N3 Ce1 N4 C5B -25.7(10) .
N6 Ce1 N4 C5B -167.5(9) .
N2 Ce1 N4 C5B 146.5(9) .
N1 Ce1 N4 C5B 59.8(10) .
N5 Ce1 N4 C5B 19.0(9) .
Se1 Ce1 N4 C5B -125.3(9) .
Se2 Ce1 N4 C5B -84.0(9) .
Se3 Ce1 N4 C5B 107.1(9) 1_455
N3 Ce1 N4 C7A 117.2(10) .
N6 Ce1 N4 C7A -24.6(10) .
N2 Ce1 N4 C7A -70.6(11) .
N1 Ce1 N4 C7A -157.2(10) .
N5 Ce1 N4 C7A 162.0(11) .
Se1 Ce1 N4 C7A 17.6(11) .
Se2 Ce1 N4 C7A 58.9(10) .
Se3 Ce1 N4 C7A -109.9(10) 1_455
N3 Ce1 N5 C6B 151.8(11) .
N6 Ce1 N5 C6B 3.0(11) .
N4 Ce1 N5 C6B 10.3(10) .
N2 Ce1 N5 C6B -99.4(10) .
N1 Ce1 N5 C6B -143.5(10) .
Se1 Ce1 N5 C6B 135.3(10) .
Se2 Ce1 N5 C6B 78.6(10) .
Se3 Ce1 N5 C6B -60.9(10) 1_455
N3 Ce1 N5 C6A 129.8(11) .
N6 Ce1 N5 C6A -19.0(11) .
N4 Ce1 N5 C6A -11.7(10) .
N2 Ce1 N5 C6A -121.4(10) .
N1 Ce1 N5 C6A -165.5(11) .
Se1 Ce1 N5 C6A 113.3(10) .
Se2 Ce1 N5 C6A 56.6(11) .
Se3 Ce1 N5 C6A -82.9(11) 1_455
N3 Ce1 N6 C8A -114.4(10) .
N4 Ce1 N6 C8A -4.7(10) .
N2 Ce1 N6 C8A 135.4(10) .
N1 Ce1 N6 C8A 128.7(10) .
N5 Ce1 N6 C8A 2.6(11) .
Se1 Ce1 N6 C8A -153.2(10) .
Se2 Ce1 N6 C8A -81.2(10) .
Se3 Ce1 N6 C8A 67.6(10) 1_455
N3 Ce1 N6 C8B -93.5(13) .
N4 Ce1 N6 C8B 16.2(12) .
N2 Ce1 N6 C8B 156.3(13) .
N1 Ce1 N6 C8B 149.6(12) .
N5 Ce1 N6 C8B 23.5(13) .
Se1 Ce1 N6 C8B -132.3(13) .
Se2 Ce1 N6 C8B -60.3(12) .
Se3 Ce1 N6 C8B 88.5(13) 1_455
C3 N1 C1 C2 177.5(7) .
Ce1 N1 C1 C2 -54.3(9) .
Ce1 N2 C2 C1 -36.6(9) .
N1 C1 C2 N2 61.8(10) .
C1 N1 C3 C4 83.7(9) .
Ce1 N1 C3 C4 -43.2(8) .
Ce1 N3 C4 C3 -47.3(9) .
N1 C3 C4 N3 59.4(10) .
C7B N4 C5A C6A -171.0(15) .
C5B N4 C5A C6A -43.4(15) .
C7A N4 C5A C6A -138.6(16) .
Ce1 N4 C5A C6A 39(2) .
C5A N4 C5B C6B 63(2) .
C7B N4 C5B C6B 135.3(16) .
C7A N4 C5B C6B 167.3(15) .
Ce1 N4 C5B C6B -50.2(16) .
C6B N5 C6A C5A -72(4) .
Ce1 N5 C6A C5A 40(2) .
N4 C5A C6A N5 -52(2) .
C6A N5 C6B C5B 40(3) .
Ce1 N5 C6B C5B -36.4(18) .
N4 C5B C6B N5 57(2) .
C5A N4 C7A C8A -134.8(16) .
C7B N4 C7A C8A -47.8(17) .
C5B N4 C7A C8A -172.4(13) .
Ce1 N4 C7A C8A 47.3(16) .
C5A N4 C7B C8B 177.3(18) .
C5B N4 C7B C8B 142.7(17) .
C7A N4 C7B C8B 68(3) .
Ce1 N4 C7B C8B -32(2) .
C8B N6 C8A C7A -76(5) .
Ce1 N6 C8A C7A 33.9(18) .
N4 C7A C8A N6 -52(2) .
C8A N6 C8B C7B 43(3) .
Ce1 N6 C8B C7B -36(2) .
N4 C7B C8B N6 44(3) .
